data_7150184
loop_
_publ_author_name
'Fossey, John S.'
'Matsubara, Ryosuke'
'Vital, Paulo'
'Kobayashi, Sh\=u'

_publ_section_title
;
 A C2-symmetric nickel diamine complex as an asymmetric catalyst for
 enecarbamate additions to butane-2,3-dione.
;
_journal_issue 16
_journal_name_full 'Organic &amp; biomolecular chemistry'
_journal_page_first 2910
_journal_page_last 2913
_journal_paper_doi 10.1039/b505404d
_journal_volume 3
_journal_year 2005
_chemical_formula_moiety 'C30 H32 F6 N2 O8 Ni S2 '
_chemical_formula_sum 'C30 H32 F6 N2 Ni O8 S2'
_chemical_formula_weight 785.40
_space_group_IT_number 14
_symmetry_cell_setting monoclinic
_symmetry_Int_Tables_number 14
_symmetry_space_group_name_Hall '-P 2yab'
_symmetry_space_group_name_H-M 'P 1 21/a 1'
_audit_creation_date 2005-06-14
_audit_creation_method 'by CrystalStructure 3.6.0'
_cell_angle_alpha 90
_cell_angle_beta 92.82(3)
_cell_angle_gamma 90
_cell_formula_units_Z 4
_cell_length_a 11.503(8)
_cell_length_b 15.70(2)
_cell_length_c 18.53(1)
_cell_measurement_reflns_used 22240
_cell_measurement_temperature 100.1
_cell_measurement_theta_max 27.5
_cell_measurement_theta_min 3.0
_cell_volume 3342(5)
_computing_cell_refinement PROCESS-AUTO
_computing_data_collection PROCESS-AUTO
_computing_data_reduction CrystalStructure
_computing_publication_material 'CrystalStructure 3.6.0'
_computing_structure_refinement CRYSTALS
_diffrn_detector_area_resol_mean 10.00
_diffrn_measured_fraction_theta_full 0.9903
_diffrn_measured_fraction_theta_max 0.9903
_diffrn_measurement_device_type 'Rigaku RAXIS-RAPID'
_diffrn_measurement_method \w
_diffrn_radiation_type 'Mo K\a'
_diffrn_radiation_wavelength 0.7107
_diffrn_reflns_av_R_equivalents 0.030
_diffrn_reflns_limit_h_max 14
_diffrn_reflns_limit_h_min -14
_diffrn_reflns_limit_k_max 20
_diffrn_reflns_limit_k_min -20
_diffrn_reflns_limit_l_max 23
_diffrn_reflns_limit_l_min -24
_diffrn_reflns_number 29278
_diffrn_reflns_theta_full 27.47
_diffrn_reflns_theta_max 27.47
_exptl_absorpt_coefficient_mu 0.791
_exptl_absorpt_correction_T_max 0.924
_exptl_absorpt_correction_T_min 0.767
_exptl_absorpt_correction_type multi-scan
_exptl_absorpt_process_details
;
Higashi, T. (1995). Program for Absorption Correction.
Rigaku Corporation, Tokyo, Japan.
;
_exptl_crystal_colour blue
_exptl_crystal_density_diffrn 1.561
_exptl_crystal_density_method 'not measured'
_exptl_crystal_description block
_exptl_crystal_F_000 1616.00
_exptl_crystal_size_max 0.10
_exptl_crystal_size_mid 0.10
_exptl_crystal_size_min 0.10
_refine_diff_density_max 0.31
_refine_diff_density_min -0.34
_refine_ls_extinction_method none
_refine_ls_goodness_of_fit_ref 1.022
_refine_ls_hydrogen_treatment refall
_refine_ls_number_parameters 492
_refine_ls_number_reflns 4965
_refine_ls_R_factor_gt 0.0240
_refine_ls_shift/su_max 0.0100
_refine_ls_structure_factor_coef Fsqd
_refine_ls_weighting_details
;
Chebychev polynomial with 3 parameters (Carruthers & Watkin, 1979)
6419.4300 8908.6800 3224.1100
;
_refine_ls_weighting_scheme calc
_refine_ls_wR_factor_ref 0.0300
_reflns_number_gt 4933
_reflns_number_total 7603
_reflns_threshold_expression F^2^>2.0\s(F^2^)
_cod_data_source_file b505404d.txt
_cod_data_source_block 050314HK
_cod_original_cell_volume 3342(4)
_cod_original_formula_sum 'C30 H32 F6 N2 O8 Ni S2 '
_cod_database_code 7150184

loop_
_symmetry_equiv_pos_site_id
_symmetry_equiv_pos_as_xyz
1 +X,+Y,+Z
2 1/2-X,1/2+Y,-Z
3 -X,-Y,-Z
4 1/2+X,1/2-Y,+Z

loop_
_atom_site_label
_atom_site_type_symbol
_atom_site_fract_x
_atom_site_fract_y
_atom_site_fract_z
_atom_site_U_iso_or_equiv
_atom_site_adp_type
_atom_site_occupancy
_atom_site_symmetry_multiplicity
_atom_site_calc_flag
_atom_site_refinement_flags
_atom_site_disorder_assembly
_atom_site_disorder_group
Ni(1) Ni 0.06505(2) 0.11118(1) 0.80246(1) 0.01036(5) Uani 1.00 1 d . . .
S(1) S -0.20562(3) 0.08024(2) 0.77150(2) 0.01226(9) Uani 1.00 1 d . . .
S(2) S 0.33925(3) 0.14390(3) 0.86285(2) 0.01281(9) Uani 1.00 1 d . . .
F(1) F -0.40922(8) 0.05515(7) 0.70709(6) 0.0309(3) Uani 1.00 1 d . . .
F(2) F -0.30717(8) 0.15062(6) 0.65578(5) 0.0220(3) Uani 1.00 1 d . . .
F(3) F -0.2648(1) 0.01788(7) 0.64428(5) 0.0311(3) Uani 1.00 1 d . . .
F(4) F 0.39435(9) 0.03194(7) 0.96318(6) 0.0363(3) Uani 1.00 1 d . . .
F(5) F 0.53880(8) 0.07594(7) 0.90358(6) 0.0320(3) Uani 1.00 1 d . . .
F(6) F 0.4154(1) -0.01262(7) 0.85459(6) 0.0384(3) Uani 1.00 1 d . . .
O(1) O -0.09678(9) 0.11238(8) 0.74405(5) 0.0165(3) Uani 1.00 1 d . . .
O(2) O -0.2610(1) 0.13947(8) 0.81783(6) 0.0205(3) Uani 1.00 1 d . . .
O(3) O -0.1997(1) -0.00667(7) 0.79510(6) 0.0198(3) Uani 1.00 1 d . . .
O(4) O 0.22119(9) 0.11111(7) 0.86665(5) 0.0156(3) Uani 1.00 1 d . . .
O(5) O 0.37492(9) 0.15447(7) 0.78966(6) 0.0182(3) Uani 1.00 1 d . . .
O(6) O 0.36785(9) 0.21204(7) 0.91173(6) 0.0190(3) Uani 1.00 1 d . . .
O(7) O 0.0709(1) 0.24015(7) 0.78806(6) 0.0165(3) Uani 1.00 1 d . . .
O(8) O -0.0170(1) 0.13066(7) 0.89887(6) 0.0154(3) Uani 1.00 1 d . . .
N(1) N 0.1458(1) 0.08805(8) 0.70665(7) 0.0116(3) Uani 1.00 1 d . . .
N(2) N 0.0657(1) -0.02076(8) 0.81399(7) 0.0115(3) Uani 1.00 1 d . . .
C(1) C -0.3017(1) 0.0761(1) 0.68967(9) 0.0186(4) Uani 1.00 1 d . . .
C(2) C 0.4275(1) 0.0550(1) 0.89817(9) 0.0225(5) Uani 1.00 1 d . . .
C(3) C 0.0919(1) -0.0562(1) 0.88829(8) 0.0147(4) Uani 1.00 1 d . . .
C(4) C 0.0072(1) -0.1231(1) 0.91178(7) 0.0143(4) Uani 1.00 1 d . . .
C(5) C -0.1018(1) -0.0993(1) 0.93355(8) 0.0195(4) Uani 1.00 1 d . . .
C(6) C -0.1792(1) -0.1599(1) 0.95836(9) 0.0265(5) Uani 1.00 1 d . . .
C(7) C -0.1469(2) -0.2449(1) 0.96148(9) 0.0294(5) Uani 1.00 1 d . . .
C(8) C -0.0389(1) -0.2691(1) 0.93950(9) 0.0241(5) Uani 1.00 1 d . . .
C(9) C 0.0376(1) -0.2089(1) 0.91378(8) 0.0177(4) Uani 1.00 1 d . . .
C(10) C 0.1459(1) -0.05547(9) 0.75992(8) 0.0117(4) Uani 1.00 1 d . . .
C(11) C 0.1303(1) -0.1500(1) 0.74726(8) 0.0162(4) Uani 1.00 1 d . . .
C(12) C 0.0258(1) -0.1823(1) 0.71728(9) 0.0191(4) Uani 1.00 1 d . . .
C(13) C 0.0110(2) -0.2695(1) 0.7076(1) 0.0275(5) Uani 1.00 1 d . . .
C(14) C 0.0996(2) -0.3247(1) 0.7297(1) 0.0308(5) Uani 1.00 1 d . . .
C(15) C 0.2038(2) -0.2938(1) 0.7595(1) 0.0282(5) Uani 1.00 1 d . . .
C(16) C 0.2190(1) -0.2064(1) 0.76795(9) 0.0210(4) Uani 1.00 1 d . . .
C(17) C 0.1303(1) -0.0037(1) 0.68954(8) 0.0130(4) Uani 1.00 1 d . . .
C(18) C 0.2101(1) -0.0356(1) 0.63259(8) 0.0136(4) Uani 1.00 1 d . . .
C(19) C 0.3301(1) -0.0257(1) 0.64107(8) 0.0171(4) Uani 1.00 1 d . . .
C(20) C 0.4018(1) -0.0515(1) 0.58718(9) 0.0208(4) Uani 1.00 1 d . . .
C(21) C 0.3534(1) -0.0888(1) 0.52466(9) 0.0236(5) Uani 1.00 1 d . . .
C(22) C 0.2350(2) -0.1011(1) 0.51651(9) 0.0262(5) Uani 1.00 1 d . . .
C(23) C 0.1634(1) -0.0745(1) 0.57028(9) 0.0211(4) Uani 1.00 1 d . . .
C(24) C 0.1099(1) 0.1451(1) 0.64486(8) 0.0154(4) Uani 1.00 1 d . . .
C(25) C 0.1983(1) 0.1577(1) 0.58781(8) 0.0145(4) Uani 1.00 1 d . . .
C(26) C 0.3103(1) 0.1862(1) 0.60604(8) 0.0170(4) Uani 1.00 1 d . . .
C(27) C 0.3898(1) 0.2000(1) 0.55315(9) 0.0222(4) Uani 1.00 1 d . . .
C(28) C 0.3570(2) 0.1872(1) 0.48096(9) 0.0249(5) Uani 1.00 1 d . . .
C(29) C 0.2456(2) 0.1600(1) 0.46194(9) 0.0280(5) Uani 1.00 1 d . . .
C(30) C 0.1670(1) 0.1447(1) 0.51501(9) 0.0232(5) Uani 1.00 1 d . . .
H(1) H -0.1239 -0.0410 0.9315 0.024 Uiso 1.00 1 c R . .
H(2) H -0.2535 -0.1429 0.9734 0.032 Uiso 1.00 1 c R . .
H(3) H -0.1989 -0.2861 0.9792 0.035 Uiso 1.00 1 c R . .
H(4) H -0.0174 -0.3275 0.9407 0.029 Uiso 1.00 1 c R . .
H(5) H 0.1113 -0.2263 0.8980 0.021 Uiso 1.00 1 c R . .
H(6) H 0.0905 -0.0104 0.9217 0.018 Uiso 1.00 1 c R . .
H(7) H 0.1676 -0.0805 0.8895 0.017 Uiso 1.00 1 c R . .
H(8) H -0.000(1) -0.038(1) 0.8045(9) 0.012(4) Uiso 1.00 1 c . . .
H(9) H 0.2233 -0.0460 0.7785 0.014 Uiso 1.00 1 c R . .
H(10) H -0.0354 -0.1442 0.7032 0.023 Uiso 1.00 1 c R . .
H(11) H -0.0592 -0.2913 0.6856 0.033 Uiso 1.00 1 c R . .
H(12) H 0.0893 -0.3845 0.7245 0.038 Uiso 1.00 1 c R . .
H(13) H 0.2641 -0.3320 0.7748 0.035 Uiso 1.00 1 c R . .
H(14) H 0.2913 -0.1851 0.7874 0.025 Uiso 1.00 1 c R . .
H(15) H 0.0523 -0.0114 0.6715 0.016 Uiso 1.00 1 c R . .
H(16) H 0.0818 -0.0833 0.5648 0.025 Uiso 1.00 1 c R . .
H(17) H 0.2022 -0.1272 0.4739 0.031 Uiso 1.00 1 c R . .
H(18) H 0.4021 -0.1064 0.4874 0.029 Uiso 1.00 1 c R . .
H(19) H 0.4836 -0.0434 0.5926 0.025 Uiso 1.00 1 c R . .
H(20) H 0.3627 -0.0011 0.6843 0.020 Uiso 1.00 1 c R . .
H(21) H 0.223(2) 0.100(1) 0.7190(9) 0.024(5) Uiso 1.00 1 c . . .
H(22) H 0.0924 0.1994 0.6641 0.019 Uiso 1.00 1 c R . .
H(23) H 0.0416 0.1214 0.6220 0.018 Uiso 1.00 1 c R . .
H(24) H 0.3327 0.1949 0.6555 0.020 Uiso 1.00 1 c R . .
H(25) H 0.4663 0.2191 0.5663 0.027 Uiso 1.00 1 c R . .
H(26) H 0.4108 0.1974 0.4446 0.031 Uiso 1.00 1 c R . .
H(27) H 0.2232 0.1510 0.4125 0.034 Uiso 1.00 1 c R . .
H(28) H 0.0907 0.1255 0.5015 0.027 Uiso 1.00 1 c R . .
H(29) H 0.012(2) 0.268(1) 0.788(1) 0.033(6) Uiso 1.00 1 c . . .
H(30) H 0.123(2) 0.268(1) 0.799(1) 0.038(7) Uiso 1.00 1 c . . .
H(31) H 0.028(2) 0.139(1) 0.932(1) 0.038(6) Uiso 1.00 1 c . . .
H(32) H -0.062(2) 0.169(1) 0.899(1) 0.033(6) Uiso 1.00 1 c . . .

loop_
_atom_site_aniso_label
_atom_site_aniso_U_11
_atom_site_aniso_U_22
_atom_site_aniso_U_33
_atom_site_aniso_U_12
_atom_site_aniso_U_13
_atom_site_aniso_U_23
Ni(1) 0.00985(9) 0.00835(9) 0.01292(9) 0.00019(9) 0.00109(7) 0.00009(9)
S(1) 0.0110(2) 0.0114(2) 0.0142(2) -0.0002(1) -0.0015(1) 0.0010(1)
S(2) 0.0114(2) 0.0127(2) 0.0142(2) -0.0018(1) -0.0017(1) 0.0026(1)
F(1) 0.0179(5) 0.0348(7) 0.0389(6) -0.0106(5) -0.0102(5) 0.0078(5)
F(2) 0.0287(5) 0.0160(5) 0.0204(5) 0.0014(4) -0.0066(4) 0.0045(4)
F(3) 0.0469(7) 0.0226(6) 0.0228(5) 0.0077(5) -0.0084(5) -0.0100(5)
F(4) 0.0271(6) 0.0432(7) 0.0386(6) 0.0075(5) 0.0000(5) 0.0279(5)
F(5) 0.0123(5) 0.0411(7) 0.0422(6) 0.0031(5) -0.0029(4) 0.0112(5)
F(6) 0.0360(6) 0.0197(6) 0.0584(8) 0.0093(5) -0.0079(5) -0.0029(5)
O(1) 0.0133(5) 0.0173(6) 0.0187(5) -0.0002(5) -0.0007(4) 0.0025(5)
O(2) 0.0193(6) 0.0234(7) 0.0188(6) 0.0056(5) 0.0013(4) -0.0018(5)
O(3) 0.0185(6) 0.0150(6) 0.0252(6) -0.0028(5) -0.0040(5) 0.0062(5)
O(4) 0.0124(5) 0.0169(6) 0.0173(5) -0.0011(5) -0.0012(4) 0.0028(5)
O(5) 0.0158(6) 0.0236(7) 0.0150(5) -0.0041(5) 0.0000(4) 0.0017(5)
O(6) 0.0211(6) 0.0176(6) 0.0180(6) -0.0065(5) -0.0005(5) 0.0008(5)
O(7) 0.0119(6) 0.0128(6) 0.0250(7) 0.0004(6) 0.0017(5) -0.0012(5)
O(8) 0.0141(6) 0.0170(7) 0.0150(6) 0.0039(5) 0.0007(5) -0.0008(5)
N(1) 0.0111(7) 0.0107(7) 0.0129(6) 0.0002(5) 0.0006(5) 0.0019(5)
N(2) 0.0085(6) 0.0116(7) 0.0144(7) -0.0003(5) -0.0003(5) 0.0001(5)
C(1) 0.0183(9) 0.0161(9) 0.0210(8) -0.0020(7) -0.0048(7) -0.0016(7)
C(2) 0.0156(8) 0.023(1) 0.0283(9) 0.0024(7) -0.0007(7) 0.0070(8)
C(3) 0.0177(8) 0.0140(8) 0.0124(7) 0.0001(6) -0.0004(6) 0.0007(6)
C(4) 0.0168(8) 0.0184(9) 0.0076(7) -0.0029(6) -0.0008(6) 0.0017(6)
C(5) 0.0212(8) 0.025(1) 0.0125(7) 0.0045(7) -0.0004(6) 0.0025(7)
C(6) 0.0170(9) 0.046(1) 0.0162(8) -0.0031(8) 0.0006(7) 0.0059(8)
C(7) 0.031(1) 0.039(1) 0.0180(9) -0.0188(9) -0.0056(8) 0.0096(8)
C(8) 0.034(1) 0.0158(9) 0.0217(9) -0.0066(8) -0.0045(8) 0.0053(7)
C(9) 0.0200(9) 0.0163(9) 0.0168(8) 0.0005(7) 0.0006(6) 0.0005(7)
C(10) 0.0117(7) 0.0095(8) 0.0139(7) 0.0006(6) 0.0010(6) 0.0001(6)
C(11) 0.0222(9) 0.0124(8) 0.0146(8) -0.0009(7) 0.0067(6) 0.0014(7)
C(12) 0.0213(9) 0.0156(9) 0.0208(8) -0.0013(7) 0.0060(7) -0.0022(7)
C(13) 0.033(1) 0.023(1) 0.028(1) -0.0122(8) 0.0125(8) -0.0082(8)
C(14) 0.050(1) 0.0102(9) 0.034(1) -0.0017(9) 0.0221(9) -0.0040(8)
C(15) 0.040(1) 0.0148(9) 0.032(1) 0.0099(8) 0.0157(9) 0.0032(8)
C(16) 0.0238(9) 0.0178(9) 0.0220(9) 0.0047(7) 0.0064(7) 0.0023(7)
C(17) 0.0133(8) 0.0084(8) 0.0170(7) -0.0010(6) -0.0013(6) -0.0018(6)
C(18) 0.0178(8) 0.0089(8) 0.0141(7) 0.0000(6) 0.0021(6) 0.0023(6)
C(19) 0.0204(8) 0.0158(9) 0.0150(8) 0.0012(7) 0.0002(6) -0.0010(6)
C(20) 0.0184(8) 0.0203(9) 0.0240(9) 0.0048(7) 0.0038(7) 0.0013(7)
C(21) 0.030(1) 0.021(1) 0.0217(9) 0.0038(7) 0.0122(7) -0.0014(7)
C(22) 0.039(1) 0.023(1) 0.0165(8) -0.0071(8) 0.0051(7) -0.0067(8)
C(23) 0.0217(9) 0.0205(9) 0.0211(8) -0.0070(7) 0.0021(7) -0.0030(7)
C(24) 0.0164(8) 0.0109(7) 0.0187(8) 0.0017(6) -0.0006(6) 0.0024(7)
C(25) 0.0201(8) 0.0084(8) 0.0151(8) 0.0016(6) 0.0019(6) 0.0018(6)
C(26) 0.0225(9) 0.0120(8) 0.0166(8) 0.0007(7) 0.0022(6) 0.0009(6)
C(27) 0.0243(9) 0.0157(9) 0.0271(9) -0.0001(7) 0.0058(7) 0.0002(7)
C(28) 0.034(1) 0.020(1) 0.0229(9) 0.0020(8) 0.0153(8) 0.0019(7)
C(29) 0.045(1) 0.026(1) 0.0130(8) -0.0003(9) 0.0032(7) -0.0007(7)
C(30) 0.0247(9) 0.0241(9) 0.0205(9) -0.0029(8) -0.0018(7) 0.0006(7)

loop_
_atom_type_symbol
_atom_type_description
_atom_type_scat_dispersion_real
_atom_type_scat_dispersion_imag
_atom_type_scat_source
C C 0.003 0.002
;
International Tables for Crystallography
(1992, Vol. C, Tables 4.2.6.8 and 6.1.1.4)
;
H H 0.000 0.000
;
International Tables for Crystallography
(1992, Vol. C, Table 6.1.1.4)
;
O O 0.011 0.006
;
International Tables for Crystallography
(1992, Vol. C, Tables 4.2.6.8 and 6.1.1.4)
;
N N 0.006 0.003
;
International Tables for Crystallography
(1992, Vol. C, Tables 4.2.6.8 and 6.1.1.4)
;
S S 0.125 0.123
;
International Tables for Crystallography
(1992, Vol. C, Tables 4.2.6.8 and 6.1.1.4)
;
Ni Ni 0.339 1.112
;
International Tables for Crystallography
(1992, Vol. C, Tables 4.2.6.8 and 6.1.1.4)
;
F F 0.017 0.010
;
International Tables for Crystallography
(1992, Vol. C, Tables 4.2.6.8 and 6.1.1.4)
;

loop_
_geom_angle_atom_site_label_1
_geom_angle_atom_site_label_2
_geom_angle_atom_site_label_3
_geom_angle
_geom_angle_publ_flag
_geom_angle_site_symmetry_1
_geom_angle_site_symmetry_2
_geom_angle_site_symmetry_3
Ni(1) O(1) S(1) 124.58(6) ? . . .
O(4) Ni(1) O(1) 176.48(4) ? . . .
O(7) Ni(1) O(1) 87.59(5) ? . . .
O(8) Ni(1) O(1) 90.72(4) ? . . .
N(1) Ni(1) O(1) 89.06(4) ? . . .
N(2) Ni(1) O(1) 93.44(5) ? . . .
Ni(1) O(4) S(2) 138.06(6) ? . . .
O(7) Ni(1) O(4) 92.39(5) ? . . .
O(8) Ni(1) O(4) 85.75(4) ? . . .
N(1) Ni(1) O(4) 94.46(4) ? . . .
N(2) Ni(1) O(4) 86.74(5) ? . . .
O(8) Ni(1) O(7) 89.17(5) ? . . .
N(1) Ni(1) O(7) 92.46(5) ? . . .
N(2) Ni(1) O(7) 177.31(5) ? . . .
N(1) Ni(1) O(8) 178.35(5) ? . . .
N(2) Ni(1) O(8) 93.30(5) ? . . .
N(2) Ni(1) N(1) 85.08(5) ? . . .
Ni(1) N(1) C(17) 107.37(9) ? . . .
Ni(1) N(1) C(24) 115.58(9) ? . . .
Ni(1) N(2) C(3) 117.54(9) ? . . .
Ni(1) N(2) C(10) 107.00(9) ? . . .
O(3) S(1) O(1) 113.91(7) ? . . .
O(2) S(1) O(1) 113.36(7) ? . . .
C(1) S(1) O(1) 102.48(7) ? . . .
O(3) S(1) O(2) 116.76(7) ? . . .
C(1) S(1) O(2) 104.48(7) ? . . .
C(1) S(1) O(3) 103.69(7) ? . . .
S(1) C(1) F(1) 109.7(1) ? . . .
S(1) C(1) F(2) 111.9(1) ? . . .
S(1) C(1) F(3) 110.5(1) ? . . .
O(5) S(2) O(4) 113.21(6) ? . . .
O(6) S(2) O(4) 114.82(6) ? . . .
C(2) S(2) O(4) 102.43(7) ? . . .
O(6) S(2) O(5) 116.18(7) ? . . .
C(2) S(2) O(5) 104.20(7) ? . . .
C(2) S(2) O(6) 103.79(7) ? . . .
S(2) C(2) F(4) 110.7(1) ? . . .
S(2) C(2) F(5) 110.9(1) ? . . .
S(2) C(2) F(6) 110.5(1) ? . . .
F(1) C(1) F(2) 108.0(1) ? . . .
F(1) C(1) F(3) 108.2(1) ? . . .
F(2) C(1) F(3) 108.5(1) ? . . .
F(4) C(2) F(5) 108.6(1) ? . . .
F(4) C(2) F(6) 107.7(1) ? . . .
F(5) C(2) F(6) 108.3(1) ? . . .
N(1) C(17) C(10) 108.9(1) ? . . .
C(24) N(1) C(17) 113.1(1) ? . . .
N(1) C(17) C(18) 113.5(1) ? . . .
N(1) C(24) C(25) 116.3(1) ? . . .
C(10) N(2) C(3) 112.1(1) ? . . .
N(2) C(3) C(4) 114.7(1) ? . . .
N(2) C(10) C(17) 108.9(1) ? . . .
N(2) C(10) C(11) 112.9(1) ? . . .
C(3) C(4) C(5) 120.0(1) ? . . .
C(3) C(4) C(9) 121.0(1) ? . . .
C(9) C(4) C(5) 118.9(1) ? . . .
C(4) C(5) C(6) 120.8(2) ? . . .
C(4) C(9) C(8) 120.3(2) ? . . .
C(5) C(6) C(7) 119.7(2) ? . . .
C(6) C(7) C(8) 119.8(2) ? . . .
C(7) C(8) C(9) 120.5(2) ? . . .
C(17) C(10) C(11) 112.3(1) ? . . .
C(10) C(11) C(12) 120.8(1) ? . . .
C(10) C(11) C(16) 120.1(1) ? . . .
C(10) C(17) C(18) 111.4(1) ? . . .
C(16) C(11) C(12) 119.0(2) ? . . .
C(11) C(12) C(13) 120.5(2) ? . . .
C(11) C(16) C(15) 120.7(2) ? . . .
C(12) C(13) C(14) 119.6(2) ? . . .
C(13) C(14) C(15) 120.6(2) ? . . .
C(14) C(15) C(16) 119.6(2) ? . . .
C(17) C(18) C(19) 121.0(1) ? . . .
C(17) C(18) C(23) 120.0(1) ? . . .
C(23) C(18) C(19) 118.9(1) ? . . .
C(18) C(19) C(20) 120.6(1) ? . . .
C(18) C(23) C(22) 120.7(2) ? . . .
C(19) C(20) C(21) 119.7(1) ? . . .
C(20) C(21) C(22) 120.3(2) ? . . .
C(21) C(22) C(23) 119.9(2) ? . . .
C(24) C(25) C(26) 121.3(1) ? . . .
C(24) C(25) C(30) 120.3(1) ? . . .
C(30) C(25) C(26) 118.4(1) ? . . .
C(25) C(26) C(27) 120.9(1) ? . . .
C(25) C(30) C(29) 120.9(2) ? . . .
C(26) C(27) C(28) 120.0(2) ? . . .
C(27) C(28) C(29) 119.7(2) ? . . .
C(28) C(29) C(30) 120.1(2) ? . . .
Ni(1) O(7) H(29) 120(1) ? . . .
Ni(1) O(7) H(30) 124(1) ? . . .
Ni(1) O(8) H(31) 112(1) ? . . .
Ni(1) O(8) H(32) 115(1) ? . . .
Ni(1) N(1) H(21) 102(1) ? . . .
Ni(1) N(2) H(8) 107(1) ? . . .
H(30) O(7) H(29) 109(2) ? . . .
H(32) O(8) H(31) 105(2) ? . . .
N(1) C(17) H(15) 107.4386 ? . . .
H(21) N(1) C(17) 110(1) ? . . .
H(21) N(1) C(24) 107(1) ? . . .
N(1) C(24) H(22) 107.7808 ? . . .
N(1) C(24) H(23) 107.3650 ? . . .
N(2) C(3) H(6) 107.9044 ? . . .
N(2) C(3) H(7) 108.2364 ? . . .
H(8) N(2) C(3) 102(1) ? . . .
H(8) N(2) C(10) 109(1) ? . . .
N(2) C(10) H(9) 107.3358 ? . . .
H(6) C(3) C(4) 107.9120 ? . . .
H(7) C(3) C(4) 108.5249 ? . . .
H(7) C(3) H(6) 109.4460 ? . . .
C(4) C(5) H(1) 119.4731 ? . . .
C(4) C(9) H(5) 119.8338 ? . . .
H(1) C(5) C(6) 119.7366 ? . . .
C(5) C(6) H(2) 120.1592 ? . . .
H(2) C(6) C(7) 120.1227 ? . . .
C(6) C(7) H(3) 119.8254 ? . . .
C(7) C(8) H(4) 119.7176 ? . . .
H(3) C(7) C(8) 120.4043 ? . . .
C(8) C(9) H(5) 119.9094 ? . . .
H(4) C(8) C(9) 119.7444 ? . . .
H(9) C(10) C(11) 108.1722 ? . . .
H(9) C(10) C(17) 106.9956 ? . . .
C(10) C(17) H(15) 107.4756 ? . . .
C(11) C(12) H(10) 119.4760 ? . . .
C(11) C(16) H(14) 119.8002 ? . . .
H(10) C(12) C(13) 120.0464 ? . . .
C(12) C(13) H(11) 120.4572 ? . . .
H(11) C(13) C(14) 119.8959 ? . . .
C(13) C(14) H(12) 120.1135 ? . . .
C(14) C(15) H(13) 120.2591 ? . . .
H(12) C(14) C(15) 119.2642 ? . . .
C(15) C(16) H(14) 119.5289 ? . . .
H(13) C(15) C(16) 120.1572 ? . . .
H(15) C(17) C(18) 107.8260 ? . . .
C(18) C(19) H(20) 119.2616 ? . . .
C(18) C(23) H(16) 119.4285 ? . . .
H(20) C(19) C(20) 120.1780 ? . . .
C(19) C(20) H(19) 120.3577 ? . . .
H(19) C(20) C(21) 119.9360 ? . . .
C(20) C(21) H(18) 120.0608 ? . . .
C(21) C(22) H(17) 120.1178 ? . . .
H(18) C(21) C(22) 119.6752 ? . . .
C(22) C(23) H(16) 119.8985 ? . . .
H(17) C(22) C(23) 120.0169 ? . . .
H(22) C(24) C(25) 107.8484 ? . . .
H(23) C(24) C(25) 107.9888 ? . . .
H(23) C(24) H(22) 109.4564 ? . . .
C(25) C(26) H(24) 119.0663 ? . . .
C(25) C(30) H(28) 119.5287 ? . . .
H(24) C(26) C(27) 120.0353 ? . . .
C(26) C(27) H(25) 120.1843 ? . . .
H(25) C(27) C(28) 119.7965 ? . . .
C(27) C(28) H(26) 120.2595 ? . . .
C(28) C(29) H(27) 119.7829 ? . . .
H(26) C(28) C(29) 119.9901 ? . . .
C(29) C(30) H(28) 119.5734 ? . . .
H(27) C(29) C(30) 120.1228 ? . . .

loop_
_geom_bond_atom_site_label_1
_geom_bond_atom_site_label_2
_geom_bond_distance
_geom_bond_publ_flag
_geom_bond_site_symmetry_1
_geom_bond_site_symmetry_2
Ni(1) O(1) 2.107(1) ? . .
Ni(1) O(4) 2.105(1) ? . .
Ni(1) O(7) 2.044(1) ? . .
Ni(1) O(8) 2.084(1) ? . .
Ni(1) N(1) 2.075(1) ? . .
Ni(1) N(2) 2.083(1) ? . .
S(1) O(1) 1.464(1) ? . .
S(1) O(2) 1.436(1) ? . .
S(1) O(3) 1.434(1) ? . .
S(1) C(1) 1.833(2) ? . .
S(2) O(4) 1.457(1) ? . .
S(2) O(5) 1.445(1) ? . .
S(2) O(6) 1.430(1) ? . .
S(2) C(2) 1.827(2) ? . .
F(1) C(1) 1.335(2) ? . .
F(2) C(1) 1.327(2) ? . .
F(3) C(1) 1.326(2) ? . .
F(4) C(2) 1.331(2) ? . .
F(5) C(2) 1.321(2) ? . .
F(6) C(2) 1.337(2) ? . .
N(1) C(17) 1.484(2) ? . .
N(1) C(24) 1.495(2) ? . .
N(2) C(3) 1.502(2) ? . .
N(2) C(10) 1.498(2) ? . .
C(3) C(4) 1.512(2) ? . .
C(4) C(5) 1.387(2) ? . .
C(4) C(9) 1.391(2) ? . .
C(5) C(6) 1.397(3) ? . .
C(6) C(7) 1.386(3) ? . .
C(7) C(8) 1.380(3) ? . .
C(8) C(9) 1.392(2) ? . .
C(10) C(11) 1.511(2) ? . .
C(10) C(17) 1.540(2) ? . .
C(11) C(12) 1.395(2) ? . .
C(11) C(16) 1.391(2) ? . .
C(12) C(13) 1.391(3) ? . .
C(13) C(14) 1.385(3) ? . .
C(14) C(15) 1.382(3) ? . .
C(15) C(16) 1.391(2) ? . .
C(17) C(18) 1.517(2) ? . .
C(18) C(19) 1.391(2) ? . .
C(18) C(23) 1.390(2) ? . .
C(19) C(20) 1.386(2) ? . .
C(20) C(21) 1.390(2) ? . .
C(21) C(22) 1.376(3) ? . .
C(22) C(23) 1.388(2) ? . .
C(24) C(25) 1.516(2) ? . .
C(25) C(26) 1.389(2) ? . .
C(25) C(30) 1.394(2) ? . .
C(26) C(27) 1.390(2) ? . .
C(27) C(28) 1.386(2) ? . .
C(28) C(29) 1.380(3) ? . .
C(29) C(30) 1.389(3) ? . .
O(7) H(29) 0.81(2) ? . .
O(7) H(30) 0.77(2) ? . .
O(8) H(31) 0.80(2) ? . .
O(8) H(32) 0.80(2) ? . .
N(1) H(21) 0.93(2) ? . .
N(2) H(8) 0.81(2) ? . .
C(3) H(6) 0.9502 ? . .
C(3) H(7) 0.9500 ? . .
C(5) H(1) 0.9501 ? . .
C(6) H(2) 0.9499 ? . .
C(7) H(3) 0.9500 ? . .
C(8) H(4) 0.9501 ? . .
C(9) H(5) 0.9500 ? . .
C(10) H(9) 0.9500 ? . .
C(12) H(10) 0.9500 ? . .
C(13) H(11) 0.9500 ? . .
C(14) H(12) 0.9500 ? . .
C(15) H(13) 0.9500 ? . .
C(16) H(14) 0.9500 ? . .
C(17) H(15) 0.9500 ? . .
C(19) H(20) 0.9500 ? . .
C(20) H(19) 0.9500 ? . .
C(21) H(18) 0.9501 ? . .
C(22) H(17) 0.9500 ? . .
C(23) H(16) 0.9500 ? . .
C(24) H(22) 0.9500 ? . .
C(24) H(23) 0.9500 ? . .
C(26) H(24) 0.9501 ? . .
C(27) H(25) 0.9500 ? . .
C(28) H(26) 0.9500 ? . .
C(29) H(27) 0.9500 ? . .
C(30) H(28) 0.9501 ? . .
H(8) N(2) 0.81(2) ? . .
H(11) C(13) 0.9500 ? . .

loop_
_geom_contact_atom_site_label_1
_geom_contact_atom_site_label_2
_geom_contact_distance
_geom_contact_publ_flag
_geom_contact_site_symmetry_1
_geom_contact_site_symmetry_2
Ni(1) S(1) 3.1755(4) ? . .
Ni(1) S(2) 3.3343(4) ? . .
Ni(1) O(3) 3.560(1) ? . .
Ni(1) C(3) 3.080(2) ? . .
Ni(1) C(10) 2.899(1) ? . .
Ni(1) C(17) 2.889(2) ? . .
Ni(1) C(24) 3.037(2) ? . .
S(1) F(1) 2.606(1) ? . .
S(1) F(2) 2.634(1) ? . .
S(1) F(3) 2.611(1) ? . .
S(1) O(8) 3.224(1) ? . .
S(1) N(2) 3.554(1) ? . .
S(2) F(4) 2.614(1) ? . .
S(2) F(5) 2.609(1) ? . .
S(2) F(6) 2.616(1) ? . .
S(2) O(7) 3.563(1) ? . 55504
F(1) F(2) 2.154(1) ? . .
F(1) F(3) 2.156(2) ? . .
F(1) O(2) 2.920(2) ? . .
F(1) O(3) 3.004(1) ? . .
F(1) O(5) 3.363(1) ? . 45501
F(1) O(7) 3.559(2) ? . 45504
F(1) C(19) 3.426(2) ? . 45501
F(1) C(20) 3.463(2) ? . 45501
F(2) F(3) 2.154(1) ? . .
F(2) O(1) 2.916(1) ? . .
F(2) O(2) 3.028(1) ? . .
F(2) O(7) 3.355(2) ? . 45504
F(2) C(21) 3.496(2) ? . 55603
F(2) C(22) 3.427(2) ? . 55603
F(2) C(24) 3.351(2) ? . 45504
F(2) C(25) 3.264(2) ? . 45504
F(2) C(26) 3.060(2) ? . 45504
F(3) O(1) 3.000(1) ? . .
F(3) O(3) 2.883(1) ? . .
F(3) C(21) 3.430(2) ? . 55603
F(3) C(22) 3.286(2) ? . 55603
F(3) C(29) 3.430(2) ? . 55603
F(4) F(5) 2.154(1) ? . .
F(4) F(6) 2.155(2) ? . .
F(4) O(4) 2.891(1) ? . .
F(4) O(6) 2.995(2) ? . .
F(5) F(6) 2.156(2) ? . .
F(5) O(2) 3.030(2) ? . 65501
F(5) O(5) 3.023(1) ? . .
F(5) O(6) 2.913(1) ? . .
F(6) O(4) 2.977(2) ? . .
F(6) O(5) 2.914(2) ? . .
F(6) C(10) 3.550(2) ? . .
O(1) O(2) 2.423(2) ? . .
O(1) O(3) 2.429(2) ? . .
O(1) O(7) 2.873(2) ? . .
O(1) O(8) 2.982(1) ? . .
O(1) N(1) 2.933(2) ? . .
O(1) N(2) 3.050(2) ? . .
O(1) C(1) 2.581(2) ? . .
O(1) C(17) 3.380(2) ? . .
O(1) C(24) 3.118(2) ? . .
O(2) F(5) 3.030(2) ? . 45501
O(2) O(3) 2.443(2) ? . .
O(2) O(6) 3.226(2) ? . 45504
O(2) O(7) 2.741(2) ? . 45504
O(2) O(8) 3.120(2) ? . .
O(2) C(1) 2.595(2) ? . .
O(3) O(8) 3.516(2) ? . .
O(3) N(2) 3.063(2) ? . .
O(3) C(1) 2.580(2) ? . .
O(3) C(5) 3.111(2) ? . .
O(3) C(15) 3.379(2) ? . 44504
O(4) O(5) 2.424(1) ? . .
O(4) O(6) 2.432(1) ? . .
O(4) O(7) 2.995(2) ? . .
O(4) O(8) 2.850(2) ? . .
O(4) N(1) 3.069(2) ? . .
O(4) N(2) 2.875(2) ? . .
O(4) C(2) 2.571(2) ? . .
O(4) C(3) 3.055(2) ? . .
O(4) C(10) 3.366(2) ? . .
O(5) F(1) 3.363(1) ? . 65501
O(5) O(6) 2.441(2) ? . .
O(5) O(7) 2.798(2) ? . 55504
O(5) N(1) 3.163(2) ? . .
O(5) C(2) 2.593(2) ? . .
O(5) C(26) 3.482(2) ? . .
O(6) O(2) 3.226(2) ? . 55504
O(6) O(7) 3.434(2) ? . 55504
O(6) O(8) 2.818(2) ? . 55504
O(6) C(2) 2.575(2) ? . .
O(7) S(2) 3.563(1) ? . 45504
O(7) F(1) 3.559(2) ? . 55504
O(7) F(2) 3.355(2) ? . 55504
O(7) O(2) 2.741(2) ? . 55504
O(7) O(5) 2.798(2) ? . 45504
O(7) O(6) 3.434(2) ? . 45504
O(7) O(8) 2.898(2) ? . .
O(7) N(1) 2.975(2) ? . .
O(7) C(24) 3.096(2) ? . .
O(8) O(6) 2.818(2) ? . 45504
O(8) N(2) 3.030(2) ? . .
O(8) C(3) 3.200(2) ? . .
N(1) N(2) 2.811(2) ? . .
N(1) C(10) 2.460(2) ? . .
N(1) C(18) 2.510(2) ? . .
N(1) C(19) 3.069(2) ? . .
N(1) C(25) 2.557(2) ? . .
N(1) C(26) 3.127(2) ? . .
N(2) C(4) 2.538(2) ? . .
N(2) C(5) 3.249(2) ? . .
N(2) C(9) 3.508(2) ? . .
N(2) C(11) 2.507(2) ? . .
N(2) C(12) 3.126(2) ? . .
N(2) C(16) 3.533(2) ? . .
N(2) C(17) 2.472(2) ? . .
C(3) C(5) 2.511(2) ? . .
C(3) C(9) 2.527(2) ? . .
C(3) C(10) 2.488(2) ? . .
C(3) C(11) 3.050(2) ? . .
C(4) C(6) 2.420(2) ? . .
C(4) C(7) 2.794(2) ? . .
C(4) C(8) 2.413(2) ? . .
C(4) C(10) 3.469(2) ? . .
C(4) C(11) 3.449(2) ? . .
C(5) C(7) 2.406(3) ? . .
C(5) C(8) 2.763(2) ? . .
C(5) C(9) 2.393(2) ? . .
C(6) C(8) 2.392(3) ? . .
C(6) C(9) 2.775(2) ? . .
C(7) C(9) 2.407(3) ? . .
C(9) C(11) 3.440(2) ? . .
C(9) C(16) 3.494(2) ? . .
C(10) C(12) 2.528(2) ? . .
C(10) C(16) 2.517(2) ? . .
C(10) C(18) 2.526(2) ? . .
C(10) C(19) 3.165(2) ? . .
C(10) C(23) 3.542(2) ? . .
C(11) C(13) 2.418(3) ? . .
C(11) C(14) 2.783(3) ? . .
C(11) C(15) 2.418(2) ? . .
C(11) C(17) 2.534(2) ? . .
C(11) C(18) 2.962(2) ? . .
C(11) C(23) 3.525(2) ? . .
C(12) C(14) 2.400(3) ? . .
C(12) C(15) 2.777(3) ? . .
C(12) C(16) 2.401(2) ? . .
C(12) C(17) 3.104(2) ? . .
C(12) C(18) 3.548(2) ? . .
C(13) C(15) 2.404(3) ? . .
C(13) C(16) 2.775(3) ? . .
C(14) C(16) 2.397(3) ? . .
C(15) O(3) 3.379(2) ? . 54504
C(17) C(19) 2.532(2) ? . .
C(17) C(23) 2.519(2) ? . .
C(17) C(24) 2.485(2) ? . .
C(17) C(25) 3.276(2) ? . .
C(18) C(20) 2.412(2) ? . .
C(18) C(21) 2.782(2) ? . .
C(18) C(22) 2.414(2) ? . .
C(18) C(24) 3.074(2) ? . .
C(18) C(25) 3.148(2) ? . .
C(18) C(30) 3.591(2) ? . .
C(19) F(1) 3.426(2) ? . 65501
C(19) C(21) 2.401(2) ? . .
C(19) C(22) 2.770(2) ? . .
C(19) C(23) 2.395(2) ? . .
C(19) C(25) 3.379(2) ? . .
C(19) C(26) 3.395(2) ? . .
C(20) F(1) 3.463(2) ? . 65501
C(20) C(22) 2.399(2) ? . .
C(20) C(23) 2.768(2) ? . .
C(21) F(2) 3.496(2) ? . 55603
C(21) F(3) 3.430(2) ? . 55603
C(21) C(23) 2.392(2) ? . .
C(22) F(2) 3.427(2) ? . 55603
C(22) F(3) 3.286(2) ? . 55603
C(22) C(28) 3.489(3) ? . 54602
C(23) C(30) 3.590(3) ? . .
C(24) F(2) 3.351(2) ? . 55504
C(24) C(26) 2.532(2) ? . .
C(24) C(30) 2.525(2) ? . .
C(25) F(2) 3.264(2) ? . 55504
C(25) C(27) 2.417(2) ? . .
C(25) C(28) 2.796(2) ? . .
C(25) C(29) 2.421(2) ? . .
C(26) F(2) 3.060(2) ? . 55504
C(26) C(28) 2.405(2) ? . .
C(26) C(29) 2.767(2) ? . .
C(26) C(30) 2.390(2) ? . .
C(27) C(29) 2.393(2) ? . .
C(27) C(30) 2.764(2) ? . .
C(28) C(22) 3.489(3) ? . 55602
C(28) C(30) 2.399(3) ? . .
C(29) F(3) 3.430(2) ? . 55603
Ni(1) H(6) 2.9232 ? . .
Ni(1) H(7) 3.5863 ? . .
Ni(1) H(8) 2.45(2) ? . .
Ni(1) H(9) 3.1115 ? . .
Ni(1) H(15) 3.0949 ? . .
Ni(1) H(21) 2.45(2) ? . .
Ni(1) H(22) 2.9433 ? . .
Ni(1) H(23) 3.3452 ? . .
Ni(1) H(29) 2.55(2) ? . .
Ni(1) H(30) 2.56(2) ? . .
Ni(1) H(31) 2.50(2) ? . .
Ni(1) H(32) 2.53(2) ? . .
S(1) H(8) 3.04(2) ? . .
S(1) H(30) 3.15(2) ? . 45504
S(1) H(32) 3.14(2) ? . .
S(2) H(9) 3.5929 ? . .
S(2) H(21) 3.00(2) ? . .
S(2) H(29) 2.84(2) ? . 55504
S(2) H(30) 3.33(2) ? . .
S(2) H(32) 3.20(2) ? . 55504
F(1) H(12) 2.6998 ? . 44504
F(1) H(19) 2.8555 ? . 45501
F(1) H(20) 2.7809 ? . 45501
F(1) H(29) 3.29(2) ? . 45504
F(1) H(30) 3.27(2) ? . 45504
F(2) H(17) 2.7669 ? . 55603
F(2) H(18) 2.9033 ? . 55603
F(2) H(22) 2.6319 ? . 45504
F(2) H(24) 2.9105 ? . 45504
F(2) H(25) 3.2047 ? . 45501
F(2) H(29) 3.52(2) ? . 45504
F(2) H(30) 3.09(2) ? . 45504
F(3) H(12) 3.1079 ? . 44504
F(3) H(17) 2.9013 ? . 55603
F(3) H(18) 3.1625 ? . 55603
F(3) H(19) 3.1540 ? . 45501
F(3) H(27) 2.9009 ? . 55603
F(4) H(4) 3.3984 ? . 54504
F(4) H(7) 3.3810 ? . .
F(5) H(29) 3.26(2) ? . 55504
F(5) H(30) 3.29(2) ? . 55504
F(6) H(4) 3.0539 ? . 54504
F(6) H(7) 3.1399 ? . .
F(6) H(9) 2.6150 ? . .
F(6) H(12) 3.5920 ? . 54504
F(6) H(14) 3.2784 ? . .
F(6) H(20) 3.1877 ? . .
O(1) H(8) 2.81(2) ? . .
O(1) H(15) 2.9581 ? . .
O(1) H(22) 3.0180 ? . .
O(1) H(23) 2.8326 ? . .
O(1) H(24) 3.5174 ? . 45504
O(1) H(29) 2.85(2) ? . .
O(1) H(32) 3.01(2) ? . .
O(2) H(29) 3.01(2) ? . 45504
O(2) H(30) 1.99(2) ? . 45504
O(2) H(32) 2.72(2) ? . .
O(3) H(1) 2.6863 ? . .
O(3) H(8) 2.34(2) ? . .
O(3) H(10) 3.3835 ? . .
O(3) H(12) 3.1960 ? . 44504
O(3) H(13) 2.5922 ? . 44504
O(4) H(6) 2.6627 ? . .
O(4) H(7) 3.1040 ? . .
O(4) H(9) 2.9594 ? . .
O(4) H(21) 2.74(2) ? . .
O(4) H(30) 2.96(2) ? . .
O(4) H(31) 2.62(2) ? . .
O(4) H(32) 3.46(2) ? . .
O(5) H(20) 3.1253 ? . .
O(5) H(21) 2.29(2) ? . .
O(5) H(24) 2.5878 ? . .
O(5) H(29) 1.99(2) ? . 55504
O(5) H(30) 3.41(2) ? . .
O(5) H(30) 3.10(2) ? . 55504
O(5) H(32) 3.48(2) ? . 55504
O(6) H(29) 2.92(2) ? . 55504
O(6) H(30) 3.53(2) ? . .
O(6) H(31) 2.99(2) ? . 55504
O(6) H(32) 2.05(2) ? . 55504
O(7) H(21) 3.13(2) ? . .
O(7) H(22) 2.4080 ? . .
O(7) H(23) 3.5998 ? . .
O(7) H(31) 3.17(2) ? . .
O(7) H(32) 2.84(2) ? . .
O(8) H(1) 3.0356 ? . .
O(8) H(6) 2.5615 ? . .
O(8) H(8) 3.18(2) ? . .
O(8) H(29) 3.02(2) ? . .
O(8) H(30) 3.31(2) ? . .
N(1) H(8) 3.21(2) ? . .
N(1) H(9) 2.6232 ? . .
N(1) H(15) 1.9871 ? . .
N(1) H(20) 2.9082 ? . .
N(1) H(22) 2.0013 ? . .
N(1) H(23) 1.9964 ? . .
N(1) H(24) 2.9221 ? . .
N(1) H(29) 3.59(2) ? . .
N(1) H(30) 3.33(2) ? . .
N(2) H(1) 3.1715 ? . .
N(2) H(6) 2.0087 ? . .
N(2) H(7) 2.0125 ? . .
N(2) H(9) 1.9985 ? . .
N(2) H(10) 3.0136 ? . .
N(2) H(15) 2.6416 ? . .
N(2) H(21) 3.21(2) ? . .
N(2) H(31) 3.37(2) ? . .
C(1) H(12) 3.3356 ? . 44504
C(1) H(17) 3.3887 ? . 55603
C(1) H(18) 3.4572 ? . 55603
C(1) H(19) 3.5239 ? . 45501
C(1) H(30) 3.32(2) ? . 45504
C(2) H(9) 3.5266 ? . .
C(3) H(1) 2.6554 ? . .
C(3) H(5) 2.6851 ? . .
C(3) H(8) 1.86(2) ? . .
C(3) H(9) 2.5982 ? . .
C(3) H(31) 3.27(2) ? . .
C(4) H(1) 2.0302 ? . .
C(4) H(2) 3.2751 ? . .
C(4) H(4) 3.2683 ? . .
C(4) H(5) 2.0379 ? . .
C(4) H(6) 2.0178 ? . .
C(4) H(7) 2.0249 ? . .
C(4) H(8) 2.40(2) ? . .
C(5) H(2) 2.0461 ? . .
C(5) H(3) 3.2645 ? . .
C(5) H(5) 3.2520 ? . .
C(5) H(6) 2.6340 ? . .
C(5) H(7) 3.2564 ? . .
C(5) H(8) 2.88(2) ? . .
C(5) H(13) 3.4271 ? . 44504
C(6) H(1) 2.0421 ? . .
C(6) H(3) 2.0330 ? . .
C(6) H(4) 3.2495 ? . .
C(6) H(5) 3.1604 ? . 44504
C(6) H(13) 3.4328 ? . 44504
C(7) H(1) 3.2625 ? . .
C(7) H(2) 2.0359 ? . .
C(7) H(4) 2.0264 ? . .
C(7) H(5) 3.2609 ? . .
C(7) H(5) 3.0010 ? . 44504
C(7) H(14) 3.4487 ? . 44504
C(8) H(2) 3.2510 ? . .
C(8) H(2) 3.5881 ? . 54504
C(8) H(3) 2.0331 ? . .
C(8) H(5) 2.0391 ? . .
C(8) H(14) 3.4258 ? . 44504
C(9) H(1) 3.2506 ? . .
C(9) H(2) 3.4850 ? . 54504
C(9) H(3) 3.2657 ? . .
C(9) H(3) 3.2094 ? . 54504
C(9) H(4) 2.0375 ? . .
C(9) H(6) 3.1780 ? . .
C(9) H(7) 2.5630 ? . .
C(9) H(8) 3.38(2) ? . .
C(10) H(6) 3.1750 ? . .
C(10) H(7) 2.4334 ? . .
C(10) H(8) 1.93(2) ? . .
C(10) H(10) 2.6786 ? . .
C(10) H(14) 2.6676 ? . .
C(10) H(15) 2.0376 ? . .
C(10) H(20) 3.0418 ? . .
C(10) H(21) 2.72(2) ? . .
C(11) H(5) 3.0561 ? . .
C(11) H(7) 2.8651 ? . .
C(11) H(8) 2.58(2) ? . .
C(11) H(9) 2.0206 ? . .
C(11) H(10) 2.0375 ? . .
C(11) H(11) 3.2769 ? . .
C(11) H(13) 3.2743 ? . .
C(11) H(14) 2.0378 ? . .
C(11) H(15) 2.7185 ? . .
C(11) H(16) 3.5556 ? . .
C(12) H(5) 3.5110 ? . .
C(12) H(8) 2.81(2) ? . .
C(12) H(9) 3.2820 ? . .
C(12) H(11) 2.0437 ? . .
C(12) H(12) 3.2592 ? . .
C(12) H(13) 3.2500 ? . 44504
C(12) H(14) 3.2600 ? . .
C(12) H(15) 2.8357 ? . .
C(12) H(16) 3.3142 ? . .
C(13) H(10) 2.0397 ? . .
C(13) H(12) 2.0348 ? . .
C(13) H(13) 3.2613 ? . .
C(13) H(13) 3.5355 ? . 44504
C(13) H(14) 3.0728 ? . 44504
C(13) H(26) 3.0472 ? . 54602
C(14) H(5) 3.4763 ? . .
C(14) H(10) 3.2579 ? . .
C(14) H(11) 2.0327 ? . .
C(14) H(13) 2.0339 ? . .
C(14) H(14) 3.2522 ? . .
C(14) H(19) 3.4912 ? . 44504
C(14) H(26) 3.2441 ? . 54602
C(14) H(27) 3.4306 ? . 54602
C(15) H(5) 3.0173 ? . .
C(15) H(10) 3.3693 ? . 54504
C(15) H(11) 3.2585 ? . .
C(15) H(11) 3.3862 ? . 54504
C(15) H(12) 2.0242 ? . .
C(15) H(14) 2.0351 ? . .
C(15) H(27) 3.4463 ? . 54602
C(16) H(5) 2.7805 ? . .
C(16) H(7) 3.0761 ? . .
C(16) H(9) 2.5260 ? . .
C(16) H(10) 3.2577 ? . .
C(16) H(11) 3.0366 ? . 54504
C(16) H(12) 3.2520 ? . .
C(16) H(13) 2.0413 ? . .
C(17) H(8) 2.72(2) ? . .
C(17) H(9) 2.0318 ? . .
C(17) H(10) 2.9340 ? . .
C(17) H(16) 2.6615 ? . .
C(17) H(20) 2.6800 ? . .
C(17) H(21) 2.01(2) ? . .
C(17) H(22) 3.2491 ? . .
C(17) H(23) 2.5175 ? . .
C(18) H(9) 2.7049 ? . .
C(18) H(10) 3.5988 ? . .
C(18) H(15) 2.0215 ? . .
C(18) H(16) 2.0327 ? . .
C(18) H(17) 3.2694 ? . .
C(18) H(19) 3.2699 ? . .
C(18) H(20) 2.0320 ? . .
C(18) H(21) 2.66(2) ? . .
C(18) H(23) 3.1354 ? . .
C(19) H(9) 2.8988 ? . .
C(19) H(11) 3.2329 ? . 54504
C(19) H(12) 3.5798 ? . 54504
C(19) H(15) 3.2802 ? . .
C(19) H(16) 3.2520 ? . .
C(19) H(18) 3.2591 ? . .
C(19) H(19) 2.0384 ? . .
C(19) H(21) 2.76(2) ? . .
C(19) H(24) 3.4749 ? . .
C(20) H(11) 3.0879 ? . 54504
C(20) H(12) 3.4051 ? . 54504
C(20) H(17) 3.2571 ? . .
C(20) H(18) 2.0390 ? . .
C(20) H(20) 2.0366 ? . .
C(20) H(26) 3.2206 ? . 65603
C(21) H(16) 3.2487 ? . .
C(21) H(17) 2.0269 ? . .
C(21) H(19) 2.0377 ? . .
C(21) H(19) 3.5987 ? . 65603
C(21) H(20) 3.2603 ? . .
C(21) H(25) 3.4154 ? . 65603
C(21) H(26) 3.2311 ? . 65603
C(22) H(16) 2.0356 ? . .
C(22) H(18) 2.0226 ? . .
C(22) H(19) 3.2540 ? . .
C(23) H(15) 2.5231 ? . .
C(23) H(17) 2.0367 ? . .
C(23) H(18) 3.2491 ? . .
C(23) H(20) 3.2509 ? . .
C(23) H(23) 3.5309 ? . .
C(23) H(28) 3.4755 ? . .
C(23) H(28) 3.2516 ? . 55603
C(24) H(15) 2.5972 ? . .
C(24) H(21) 1.98(2) ? . .
C(24) H(24) 2.6782 ? . .
C(24) H(25) 3.0271 ? . 45504
C(24) H(28) 2.6719 ? . .
C(24) H(29) 3.51(2) ? . .
C(24) H(30) 3.45(2) ? . .
C(25) H(15) 3.5395 ? . .
C(25) H(20) 3.5575 ? . .
C(25) H(21) 2.60(2) ? . .
C(25) H(22) 2.0207 ? . .
C(25) H(23) 2.0224 ? . .
C(25) H(24) 2.0281 ? . .
C(25) H(25) 3.2728 ? . .
C(25) H(25) 3.3049 ? . 45504
C(25) H(27) 3.2763 ? . .
C(25) H(28) 2.0374 ? . .
C(26) H(17) 3.2843 ? . 55602
C(26) H(20) 3.3204 ? . .
C(26) H(21) 2.72(2) ? . .
C(26) H(22) 2.7841 ? . .
C(26) H(23) 3.2809 ? . .
C(26) H(25) 2.0403 ? . .
C(26) H(26) 3.2638 ? . .
C(26) H(28) 3.2490 ? . .
C(27) H(17) 2.9460 ? . 55602
C(27) H(18) 2.9394 ? . 65603
C(27) H(22) 3.4178 ? . 55504
C(27) H(23) 3.5102 ? . 55504
C(27) H(24) 2.0389 ? . .
C(27) H(26) 2.0375 ? . .
C(27) H(27) 3.2505 ? . .
C(28) H(17) 3.1161 ? . 55602
C(28) H(18) 3.0783 ? . 65603
C(28) H(19) 3.2512 ? . 65603
C(28) H(24) 3.2620 ? . .
C(28) H(25) 2.0330 ? . .
C(28) H(27) 2.0276 ? . .
C(28) H(28) 3.2532 ? . .
C(29) H(17) 3.5870 ? . 55602
C(29) H(25) 3.2497 ? . .
C(29) H(26) 2.0295 ? . .
C(29) H(28) 2.0330 ? . .
C(30) H(16) 3.3002 ? . 55603
C(30) H(22) 3.0564 ? . .
C(30) H(23) 2.5346 ? . .
C(30) H(24) 3.2470 ? . .
C(30) H(25) 3.3207 ? . 45504
C(30) H(26) 3.2569 ? . .
C(30) H(27) 2.0384 ? . .
H(2) C(8) 3.5881 ? . 44504
H(2) C(9) 3.4850 ? . 44504
H(3) C(9) 3.2094 ? . 44504
H(4) F(4) 3.3984 ? . 44504
H(4) F(6) 3.0539 ? . 44504
H(5) C(6) 3.1604 ? . 54504
H(5) C(7) 3.0010 ? . 54504
H(8) Ni(1) 2.45(2) ? . .
H(8) S(1) 3.04(2) ? . .
H(8) O(1) 2.81(2) ? . .
H(8) O(3) 2.34(2) ? . .
H(8) O(8) 3.18(2) ? . .
H(8) N(1) 3.21(2) ? . .
H(8) C(3) 1.86(2) ? . .
H(8) C(4) 2.40(2) ? . .
H(8) C(5) 2.88(2) ? . .
H(8) C(9) 3.38(2) ? . .
H(8) C(10) 1.93(2) ? . .
H(8) C(11) 2.58(2) ? . .
H(8) C(12) 2.81(2) ? . .
H(8) C(17) 2.72(2) ? . .
H(10) C(15) 3.3693 ? . 44504
H(11) C(11) 3.2769 ? . .
H(11) C(12) 2.0437 ? . .
H(11) C(14) 2.0327 ? . .
H(11) C(15) 3.2585 ? . .
H(11) C(15) 3.3862 ? . 44504
H(11) C(16) 3.0366 ? . 44504
H(11) C(19) 3.2329 ? . 44504
H(11) C(20) 3.0879 ? . 44504
H(12) F(1) 2.6998 ? . 54504
H(12) F(3) 3.1079 ? . 54504
H(12) F(6) 3.5920 ? . 44504
H(12) O(3) 3.1960 ? . 54504
H(12) C(1) 3.3356 ? . 54504
H(12) C(19) 3.5798 ? . 44504
H(12) C(20) 3.4051 ? . 44504
H(13) O(3) 2.5922 ? . 54504
H(13) C(5) 3.4271 ? . 54504
H(13) C(6) 3.4328 ? . 54504
H(13) C(12) 3.2500 ? . 54504
H(13) C(13) 3.5355 ? . 54504
H(14) C(7) 3.4487 ? . 54504
H(14) C(8) 3.4258 ? . 54504
H(14) C(13) 3.0728 ? . 54504
H(16) C(30) 3.3002 ? . 55603
H(17) F(2) 2.7669 ? . 55603
H(17) F(3) 2.9013 ? . 55603
H(17) C(1) 3.3887 ? . 55603
H(17) C(26) 3.2843 ? . 54602
H(17) C(27) 2.9460 ? . 54602
H(17) C(28) 3.1161 ? . 54602
H(17) C(29) 3.5870 ? . 54602
H(18) F(2) 2.9033 ? . 55603
H(18) F(3) 3.1625 ? . 55603
H(18) C(1) 3.4572 ? . 55603
H(18) C(27) 2.9394 ? . 65603
H(18) C(28) 3.0783 ? . 65603
H(19) F(1) 2.8555 ? . 65501
H(19) F(3) 3.1540 ? . 65501
H(19) C(1) 3.5239 ? . 65501
H(19) C(14) 3.4912 ? . 54504
H(19) C(21) 3.5987 ? . 65603
H(19) C(28) 3.2512 ? . 65603
H(20) F(1) 2.7809 ? . 65501
H(22) F(2) 2.6319 ? . 55504
H(22) C(27) 3.4178 ? . 45504
H(23) C(27) 3.5102 ? . 45504
H(24) F(2) 2.9106 ? . 55504
H(24) O(1) 3.5174 ? . 55504
H(25) F(2) 3.2047 ? . 65501
H(25) C(21) 3.4154 ? . 65603
H(25) C(24) 3.0271 ? . 55504
H(25) C(25) 3.3049 ? . 55504
H(25) C(30) 3.3207 ? . 55504
H(26) C(13) 3.0472 ? . 55602
H(26) C(14) 3.2441 ? . 55602
H(26) C(20) 3.2206 ? . 65603
H(26) C(21) 3.2311 ? . 65603
H(27) F(3) 2.9009 ? . 55603
H(27) C(14) 3.4306 ? . 55602
H(27) C(15) 3.4463 ? . 55602
H(28) C(23) 3.2516 ? . 55603
H(29) S(2) 2.84(2) ? . 45504
H(29) F(1) 3.29(2) ? . 55504
H(29) F(2) 3.52(2) ? . 55504
H(29) F(5) 3.26(2) ? . 45504
H(29) O(2) 3.01(2) ? . 55504
H(29) O(5) 1.99(2) ? . 45504
H(29) O(6) 2.92(2) ? . 45504
H(30) S(1) 3.15(2) ? . 55504
H(30) F(1) 3.27(2) ? . 55504
H(30) F(2) 3.09(2) ? . 55504
H(30) F(5) 3.29(2) ? . 45504
H(30) O(2) 1.99(2) ? . 55504
H(30) O(5) 3.10(2) ? . 45504
H(30) C(1) 3.32(2) ? . 55504
H(31) O(6) 2.99(2) ? . 45504
H(32) S(2) 3.20(2) ? . 45504
H(32) O(5) 3.48(2) ? . 45504
H(32) O(6) 2.05(2) ? . 45504

loop_
_geom_torsion_atom_site_label_1
_geom_torsion_atom_site_label_2
_geom_torsion_atom_site_label_3
_geom_torsion_atom_site_label_4
_geom_torsion
_geom_torsion_publ_flag
_geom_torsion_site_symmetry_1
_geom_torsion_site_symmetry_2
_geom_torsion_site_symmetry_3
_geom_torsion_site_symmetry_4
O(7) Ni(1) O(1) S(1) -122.73(8) ? . . . .
O(8) Ni(1) O(1) S(1) -33.59(8) ? . . . .
N(1) Ni(1) O(1) S(1) 144.77(8) ? . . . .
N(2) Ni(1) O(1) S(1) 59.75(8) ? . . . .
O(7) Ni(1) O(4) S(2) -50.6(1) ? . . . .
O(8) Ni(1) O(4) S(2) -139.6(1) ? . . . .
N(1) Ni(1) O(4) S(2) 42.1(1) ? . . . .
N(2) Ni(1) O(4) S(2) 126.9(1) ? . . . .
O(1) Ni(1) N(1) C(17) -78.53(9) ? . . . .
O(1) Ni(1) N(1) C(24) 48.70(9) ? . . . .
O(4) Ni(1) N(1) C(17) 101.33(9) ? . . . .
O(4) Ni(1) N(1) C(24) -131.43(9) ? . . . .
O(7) Ni(1) N(1) C(17) -166.07(8) ? . . . .
O(7) Ni(1) N(1) C(24) -38.8(1) ? . . . .
N(2) Ni(1) N(1) C(17) 15.01(8) ? . . . .
N(2) Ni(1) N(1) C(24) 142.2(1) ? . . . .
O(1) Ni(1) N(2) C(3) -130.8(1) ? . . . .
O(1) Ni(1) N(2) C(10) 102.11(9) ? . . . .
O(4) Ni(1) N(2) C(3) 45.6(1) ? . . . .
O(4) Ni(1) N(2) C(10) -81.42(9) ? . . . .
O(8) Ni(1) N(2) C(3) -39.9(1) ? . . . .
O(8) Ni(1) N(2) C(10) -166.97(8) ? . . . .
N(1) Ni(1) N(2) C(3) 140.4(1) ? . . . .
N(1) Ni(1) N(2) C(10) 13.36(8) ? . . . .
O(2) S(1) O(1) Ni(1) 80.90(8) ? . . . .
O(3) S(1) O(1) Ni(1) -55.81(9) ? . . . .
C(1) S(1) O(1) Ni(1) -167.11(6) ? . . . .
O(1) S(1) C(1) F(1) -174.3(1) ? . . . .
O(1) S(1) C(1) F(2) -54.4(1) ? . . . .
O(1) S(1) C(1) F(3) 66.6(1) ? . . . .
O(2) S(1) C(1) F(1) -55.8(1) ? . . . .
O(2) S(1) C(1) F(2) 64.0(1) ? . . . .
O(2) S(1) C(1) F(3) -175.0(1) ? . . . .
O(3) S(1) C(1) F(1) 67.0(1) ? . . . .
O(3) S(1) C(1) F(2) -173.2(1) ? . . . .
O(3) S(1) C(1) F(3) -52.2(1) ? . . . .
O(5) S(2) O(4) Ni(1) -26.5(1) ? . . . .
O(6) S(2) O(4) Ni(1) 110.12(9) ? . . . .
C(2) S(2) O(4) Ni(1) -138.12(9) ? . . . .
O(4) S(2) C(2) F(4) -54.9(1) ? . . . .
O(4) S(2) C(2) F(5) -175.5(1) ? . . . .
O(4) S(2) C(2) F(6) 64.3(1) ? . . . .
O(5) S(2) C(2) F(4) -173.1(1) ? . . . .
O(5) S(2) C(2) F(5) 66.3(1) ? . . . .
O(5) S(2) C(2) F(6) -53.9(1) ? . . . .
O(6) S(2) C(2) F(4) 64.8(1) ? . . . .
O(6) S(2) C(2) F(5) -55.7(1) ? . . . .
O(6) S(2) C(2) F(6) -175.9(1) ? . . . .
Ni(1) N(1) C(17) C(10) -40.1(1) ? . . . .
Ni(1) N(1) C(17) C(18) -164.9(1) ? . . . .
C(24) N(1) C(17) C(10) -168.8(1) ? . . . .
C(24) N(1) C(17) C(18) 66.4(2) ? . . . .
Ni(1) N(1) C(24) C(25) 153.9(1) ? . . . .
C(17) N(1) C(24) C(25) -81.8(2) ? . . . .
Ni(1) N(2) C(3) C(4) 131.0(1) ? . . . .
C(10) N(2) C(3) C(4) -104.4(1) ? . . . .
Ni(1) N(2) C(10) C(11) -164.0(1) ? . . . .
Ni(1) N(2) C(10) C(17) -38.6(1) ? . . . .
C(3) N(2) C(10) C(11) 65.8(2) ? . . . .
C(3) N(2) C(10) C(17) -168.8(1) ? . . . .
N(2) C(3) C(4) C(5) -76.3(2) ? . . . .
N(2) C(3) C(4) C(9) 105.4(2) ? . . . .
C(3) C(4) C(5) C(6) -177.2(1) ? . . . .
C(9) C(4) C(5) C(6) 1.1(2) ? . . . .
C(3) C(4) C(9) C(8) 176.3(1) ? . . . .
C(5) C(4) C(9) C(8) -2.1(2) ? . . . .
C(4) C(5) C(6) C(7) 0.2(2) ? . . . .
C(5) C(6) C(7) C(8) -0.5(2) ? . . . .
C(6) C(7) C(8) C(9) -0.4(2) ? . . . .
C(7) C(8) C(9) C(4) 1.7(2) ? . . . .
N(2) C(10) C(11) C(12) 63.9(2) ? . . . .
N(2) C(10) C(11) C(16) -113.7(2) ? . . . .
C(17) C(10) C(11) C(12) -59.6(2) ? . . . .
C(17) C(10) C(11) C(16) 122.7(2) ? . . . .
N(2) C(10) C(17) N(1) 53.7(2) ? . . . .
N(2) C(10) C(17) C(18) 179.7(1) ? . . . .
C(11) C(10) C(17) N(1) 179.4(1) ? . . . .
C(11) C(10) C(17) C(18) -54.6(2) ? . . . .
C(10) C(11) C(12) C(13) -178.2(2) ? . . . .
C(16) C(11) C(12) C(13) -0.6(2) ? . . . .
C(10) C(11) C(16) C(15) 177.1(2) ? . . . .
C(12) C(11) C(16) C(15) -0.5(2) ? . . . .
C(11) C(12) C(13) C(14) 1.7(3) ? . . . .
C(12) C(13) C(14) C(15) -1.7(3) ? . . . .
C(13) C(14) C(15) C(16) 0.6(3) ? . . . .
C(14) C(15) C(16) C(11) 0.6(3) ? . . . .
N(1) C(17) C(18) C(19) 55.4(2) ? . . . .
N(1) C(17) C(18) C(23) -123.8(2) ? . . . .
C(10) C(17) C(18) C(19) -68.0(2) ? . . . .
C(10) C(17) C(18) C(23) 112.8(2) ? . . . .
C(17) C(18) C(19) C(20) -177.0(1) ? . . . .
C(23) C(18) C(19) C(20) 2.2(2) ? . . . .
C(17) C(18) C(23) C(22) 177.6(2) ? . . . .
C(19) C(18) C(23) C(22) -1.6(2) ? . . . .
C(18) C(19) C(20) C(21) -1.1(2) ? . . . .
C(19) C(20) C(21) C(22) -0.7(3) ? . . . .
C(20) C(21) C(22) C(23) 1.4(3) ? . . . .
C(21) C(22) C(23) C(18) -0.2(3) ? . . . .
N(1) C(24) C(25) C(26) -54.9(2) ? . . . .
N(1) C(24) C(25) C(30) 128.1(2) ? . . . .
C(24) C(25) C(26) C(27) -178.0(1) ? . . . .
C(30) C(25) C(26) C(27) -1.0(2) ? . . . .
C(24) C(25) C(30) C(29) 176.9(2) ? . . . .
C(26) C(25) C(30) C(29) -0.3(3) ? . . . .
C(25) C(26) C(27) C(28) 1.4(3) ? . . . .
C(26) C(27) C(28) C(29) -0.5(3) ? . . . .
C(27) C(28) C(29) C(30) -0.7(3) ? . . . .
C(28) C(29) C(30) C(25) 1.1(3) ? . . . .
